data_2243861
loop_
_publ_author_name
'Pacheco, Mario'
'Alvarez, Natalia'
'Cuevas, Alicia'
'Romerosa, Antonio'
'Lloret, Francesc'
'Kremer, Carlos'

_publ_section_title
;
 Crystal structure and magnetic study of the complex salt
 [RuCp(PTA)~2~--\m-CN-1\k<i>C</i>:2\k<i>N</i>--RuCp(PTA)~2~][Re(NO)Br~4~(EtOH)~0.5~(MeOH)~0.5~]
;
_journal_coeditor_code EX2046
_journal_issue 7
_journal_name_full 'Acta Crystallographica Section E'
_journal_page_first 749
_journal_page_last 754
_journal_paper_doi 10.1107/S2056989021006381
_journal_volume 77
_journal_year 2021
_chemical_formula_iupac '[Ru (C N) (C5 H5)2 (C6 H12 N3 P)4]2 [Re Br4 (N O) (C H4 O)0.5 (C2 H6 O)0.5]2'
_chemical_formula_moiety '2(C35 H58 N13 P4 Ru2 +), 2(C1.5 H5 Br4 N O2 Re -)'
_chemical_formula_sum 'C73 H126 Br8 N28 O4 P8 Re2 Ru4'
_chemical_formula_weight 3123.73
_chemical_name_systematic
;\m-Cyanido-\k^2^<i>C</i>:<i>N</i>-bis[(\h^5^-cyclopentadienyl)bis(3,5,7-triazaphosphaadamantane-\k<i>P</i>)ruthenium(II)]
tetrabromido(ethanol/methanol-\k<i>O</i>)nitrosylrhenate(II)
;
_space_group_crystal_system monoclinic
_space_group_IT_number 14
_space_group_name_Hall '-P 2ybc'
_space_group_name_H-M_alt 'P 1 21/c 1'
_atom_sites_solution_hydrogens mixed
_atom_sites_solution_primary iterative
_atom_sites_solution_secondary difmap
_audit_creation_method SHELXL-2018/3
_cell_angle_alpha 90
_cell_angle_beta 101.9140(10)
_cell_angle_gamma 90
_cell_formula_units_Z 2
_cell_length_a 12.6027(4)
_cell_length_b 17.7075(6)
_cell_length_c 23.0252(9)
_cell_measurement_reflns_used 125
_cell_measurement_temperature 296(2)
_cell_measurement_theta_max 16.9129
_cell_measurement_theta_min 3.0751
_cell_volume 5027.7(3)
_computing_cell_refinement
;
APEX2 (Bruker, 2007)
;
_computing_data_collection
;
APEX2 (Bruker, 2007)
;
_computing_data_reduction
;
SAINT (Bruker, 2013)
;
_computing_molecular_graphics
;
ORTEP-3 for Windows (Farrugia, 2012) and Mercury (Macrae <i>et al.</i>,
2020)
;
_computing_structure_refinement
;
<i>SHELXL2018/3</i> (Sheldrick, 2015b)
;
_computing_structure_solution
;
<i>SHELXT2014/4</i> (Sheldrick, 2015a)
;
_diffrn_ambient_temperature 296
_diffrn_detector_area_resol_mean 10.4167
_diffrn_measured_fraction_theta_full 0.997
_diffrn_measured_fraction_theta_max 0.997
_diffrn_measurement_device_type 'Bruker D8 venture diffractometer'
_diffrn_measurement_method '\f and \w scans'
_diffrn_radiation_monochromator 'curved graphite'
_diffrn_radiation_type 'Mo K\a'
_diffrn_radiation_wavelength 0.71073
_diffrn_reflns_av_R_equivalents 0.0789
_diffrn_reflns_av_unetI/netI 0.0486
_diffrn_reflns_limit_h_max 14
_diffrn_reflns_limit_h_min -14
_diffrn_reflns_limit_k_max 20
_diffrn_reflns_limit_k_min -20
_diffrn_reflns_limit_l_max 27
_diffrn_reflns_limit_l_min -27
_diffrn_reflns_number 56882
_diffrn_reflns_theta_full 24.737
_diffrn_reflns_theta_max 24.737
_diffrn_reflns_theta_min 2.832
_diffrn_source 'sealed tube'
_exptl_absorpt_coefficient_mu 6.350
_exptl_absorpt_correction_T_max 0.751
_exptl_absorpt_correction_T_min 0.485
_exptl_absorpt_correction_type multi-scan
_exptl_absorpt_process_details
;
(SADABS; Krause <i>et al.</i>,  2015)
;
_exptl_crystal_colour orange
_exptl_crystal_density_diffrn 2.063
_exptl_crystal_density_method 'not measured'
_exptl_crystal_description prism
_exptl_crystal_F_000 3036
_exptl_crystal_size_max 0.484
_exptl_crystal_size_mid 0.096
_exptl_crystal_size_min 0.032
_refine_diff_density_max 1.450
_refine_diff_density_min -1.340
_refine_ls_extinction_method none
_refine_ls_goodness_of_fit_ref 0.990
_refine_ls_hydrogen_treatment constr
_refine_ls_matrix_type full
_refine_ls_number_parameters 572
_refine_ls_number_reflns 8565
_refine_ls_number_restraints 0
_refine_ls_restrained_S_all 0.990
_refine_ls_R_factor_all 0.0706
_refine_ls_R_factor_gt 0.0438
_refine_ls_shift/su_max 0.000
_refine_ls_shift/su_mean 0.000
_refine_ls_structure_factor_coef Fsqd
_refine_ls_weighting_details 'w=1/[\s^2^(Fo^2^)+(0.0568P)^2^+32.4246P] where P=(Fo^2^+2Fc^2^)/3'
_refine_ls_weighting_scheme calc
_refine_ls_wR_factor_gt 0.1021
_refine_ls_wR_factor_ref 0.1184
_reflns_number_gt 6494
_reflns_number_total 8565
_reflns_threshold_expression 'I > 2\s(I)'
_cod_data_source_file ex2046sup1.cif
_cod_data_source_block I
_cod_original_sg_symbol_H-M 'P 21/c'
_cod_database_code 2243861
_shelx_space_group_comment
;
The symmetry employed for this shelxl refinement is uniquely defined
by the following loop, which should always be used as a source of
symmetry information in preference to the above space-group names.
They are only intended as comments.
;

loop_
_space_group_symop_operation_xyz
'x, y, z'
'-x, y+1/2, -z+1/2'
'-x, -y, -z'
'x, -y-1/2, z-1/2'

loop_
_atom_site_type_symbol
_atom_site_label
_atom_site_fract_x
_atom_site_fract_y
_atom_site_fract_z
_atom_site_U_iso_or_equiv
_atom_site_adp_type
_atom_site_calc_flag
_atom_site_occupancy
_atom_site_disorder_assembly
_atom_site_disorder_group
Re Re1 -0.05570(3) -0.18588(2) 0.11322(2) 0.03581(11) Uani d 1 . .
Ru Ru1 0.48233(5) 0.25106(4) 0.22334(3) 0.02682(15) Uani d 1 . .
Ru Ru2 0.66214(5) 0.27893(4) 0.04193(3) 0.02792(16) Uani d 1 . .
Br Br1 0.04222(9) -0.12082(7) 0.20632(4) 0.0584(3) Uani d 1 . .
Br Br2 0.04855(10) -0.10735(7) 0.05355(5) 0.0667(3) Uani d 1 . .
Br Br3 -0.16673(10) -0.23895(6) 0.01809(4) 0.0595(3) Uani d 1 . .
Br Br4 -0.17972(8) -0.24939(6) 0.17119(4) 0.0518(3) Uani d 1 . .
P P1 0.35033(15) 0.33600(12) 0.18506(8) 0.0268(4) Uani d 1 . .
P P2 0.40014(16) 0.15060(12) 0.17422(9) 0.0318(5) Uani d 1 . .
P P3 0.79305(16) 0.20690(12) 0.09819(8) 0.0279(4) Uani d 1 . .
P P4 0.72619(16) 0.39303(12) 0.07922(9) 0.0294(4) Uani d 1 . .
O O101 0.0961(8) -0.3111(6) 0.1265(5) 0.110(4) Uani d 1 . .
N N1 0.1390(6) 0.3853(4) 0.1485(3) 0.0434(18) Uani d 1 . .
N N2 0.2668(7) 0.4759(5) 0.2046(4) 0.054(2) Uani d 1 . .
N N3 0.2747(6) 0.4471(5) 0.1013(4) 0.050(2) Uani d 1 . .
N N4 0.2311(6) 0.0505(4) 0.1466(4) 0.055(2) Uani d 1 . .
N N6 0.3384(9) 0.0693(5) 0.0709(4) 0.072(3) Uani d 1 . .
N N7 0.8856(6) 0.1427(4) 0.2069(3) 0.048(2) Uani d 1 . .
N N8 0.8650(5) 0.0578(4) 0.1213(3) 0.0384(17) Uani d 1 . .
N N9 1.0030(5) 0.1578(4) 0.1354(3) 0.0389(17) Uani d 1 . .
N N10 0.7525(8) 0.5001(5) 0.1692(4) 0.063(2) Uani d 1 . .
N N11 0.6862(10) 0.5468(5) 0.0695(5) 0.079(3) Uani d 1 . .
N N12 0.8770(8) 0.5093(5) 0.1015(5) 0.068(3) Uani d 1 . .
C C10 0.2299(9) 0.0593(6) 0.0845(6) 0.075(4) Uani d 1 . .
H H10A 0.185518 0.102699 0.069690 0.090 Uiso calc 1 . .
H H10B 0.196148 0.015088 0.063481 0.090 Uiso calc 1 . .
C C11 0.4070(11) 0.0061(7) 0.0987(7) 0.088(4) Uani d 1 . .
H H11A 0.379585 -0.040178 0.078516 0.106 Uiso calc 1 . .
H H11B 0.479829 0.013789 0.092099 0.106 Uiso calc 1 . .
N N13 0.5859(5) 0.2744(4) 0.1114(3) 0.0363(16) Uani d 1 . .
N N101 0.0350(7) -0.2596(5) 0.1217(4) 0.057(2) Uani d 1 . .
C C1 0.2033(6) 0.3182(5) 0.1677(4) 0.043(2) Uani d 1 . .
H H1A 0.187494 0.280371 0.136628 0.052 Uiso calc 1 . .
H H1B 0.181946 0.297768 0.202646 0.052 Uiso calc 1 . .
C C2 0.3562(7) 0.3865(5) 0.1154(4) 0.044(2) Uani d 1 . .
H H2A 0.427904 0.408071 0.118761 0.053 Uiso calc 1 . .
H H2B 0.344982 0.350473 0.082962 0.053 Uiso calc 1 . .
C C3 0.3459(8) 0.4201(5) 0.2319(4) 0.053(3) Uani d 1 . .
H H3A 0.329067 0.404229 0.269273 0.063 Uiso calc 1 . .
H H3B 0.417142 0.443326 0.240483 0.063 Uiso calc 1 . .
C C7 0.2643(7) 0.1199(6) 0.1800(5) 0.053(3) Uani d 1 . .
H H7A 0.262715 0.111570 0.221448 0.064 Uiso calc 1 . .
H H7B 0.212869 0.159678 0.165259 0.064 Uiso calc 1 . .
C C8 0.3864(9) 0.1426(6) 0.0934(4) 0.057(3) Uani d 1 . .
H H8A 0.340877 0.183277 0.074070 0.069 Uiso calc 1 . .
H H8B 0.457243 0.147751 0.083554 0.069 Uiso calc 1 . .
C C9 0.4687(8) 0.0597(5) 0.1959(6) 0.064(3) Uani d 1 . .
H H9A 0.542754 0.062672 0.190220 0.077 Uiso calc 1 . .
H H9B 0.471397 0.050991 0.237786 0.077 Uiso calc 1 . .
N N5 0.4139(8) -0.0044(5) 0.1616(5) 0.071(3) Uani d 1 . .
C C4 0.1629(7) 0.4158(6) 0.0938(4) 0.048(2) Uani d 1 . .
H H4A 0.111021 0.455341 0.079097 0.057 Uiso calc 1 . .
H H4B 0.153739 0.376066 0.064165 0.057 Uiso calc 1 . .
C C5 0.1567(8) 0.4440(6) 0.1932(4) 0.055(3) Uani d 1 . .
H H5A 0.142735 0.423527 0.229964 0.066 Uiso calc 1 . .
H H5B 0.105007 0.484405 0.180683 0.066 Uiso calc 1 . .
C C6 0.2891(9) 0.5031(5) 0.1497(5) 0.061(3) Uani d 1 . .
H H6A 0.363300 0.521225 0.156964 0.074 Uiso calc 1 . .
H H6B 0.242057 0.545789 0.136630 0.074 Uiso calc 1 . .
C C12 0.3026(9) -0.0125(5) 0.1703(5) 0.064(3) Uani d 1 . .
H H12A 0.304399 -0.016960 0.212516 0.077 Uiso calc 1 . .
H H12B 0.272252 -0.058858 0.151518 0.077 Uiso calc 1 . .
C C13 0.8036(8) 0.1997(5) 0.1790(4) 0.043(2) Uani d 1 . .
H H13A 0.823328 0.248627 0.196916 0.051 Uiso calc 1 . .
H H13B 0.733433 0.186003 0.186840 0.051 Uiso calc 1 . .
C C14 0.7814(7) 0.1043(5) 0.0826(4) 0.038(2) Uani d 1 . .
H H14A 0.710386 0.087306 0.087148 0.046 Uiso calc 1 . .
H H14B 0.786260 0.095862 0.041597 0.046 Uiso calc 1 . .
C C15 0.9390(6) 0.2153(5) 0.0987(4) 0.0356(19) Uani d 1 . .
H H15A 0.950021 0.210954 0.058339 0.043 Uiso calc 1 . .
H H15B 0.964059 0.264882 0.113423 0.043 Uiso calc 1 . .
C C16 0.8588(8) 0.0680(5) 0.1841(4) 0.049(2) Uani d 1 . .
H H16A 0.785748 0.056039 0.188513 0.058 Uiso calc 1 . .
H H16B 0.907554 0.032285 0.207982 0.058 Uiso calc 1 . .
C C17 0.9918(7) 0.1643(6) 0.1968(4) 0.049(2) Uani d 1 . .
H H17A 1.006169 0.216183 0.209553 0.059 Uiso calc 1 . .
H H17B 1.046353 0.132840 0.221310 0.059 Uiso calc 1 . .
C C18 0.9748(7) 0.0812(5) 0.1149(4) 0.041(2) Uani d 1 . .
H H18A 1.027553 0.046580 0.137183 0.049 Uiso calc 1 . .
H H18B 0.979171 0.077487 0.073475 0.049 Uiso calc 1 . .
C C19 0.7220(10) 0.4204(6) 0.1561(4) 0.061(3) Uani d 1 . .
H H19A 0.649346 0.412212 0.162738 0.073 Uiso calc 1 . .
H H19B 0.771012 0.388218 0.183392 0.073 Uiso calc 1 . .
C C20 0.6489(11) 0.4732(6) 0.0421(5) 0.077(4) Uani d 1 . .
H H20A 0.655078 0.473891 0.000761 0.092 Uiso calc 1 . .
H H20B 0.572964 0.466475 0.043119 0.092 Uiso calc 1 . .
C C21 0.8624(9) 0.4296(6) 0.0794(6) 0.069(3) Uani d 1 . .
H H21A 0.915554 0.397600 0.104395 0.083 Uiso calc 1 . .
H H21B 0.875592 0.427327 0.039412 0.083 Uiso calc 1 . .
C C22 0.8613(9) 0.5136(6) 0.1613(5) 0.065(3) Uani d 1 . .
H H22A 0.883435 0.563405 0.176712 0.078 Uiso calc 1 . .
H H22B 0.909056 0.477218 0.185063 0.078 Uiso calc 1 . .
C C23 0.6783(10) 0.5495(7) 0.1312(6) 0.075(4) Uani d 1 . .
H H23A 0.691530 0.600858 0.145481 0.090 Uiso calc 1 . .
H H23B 0.604921 0.536233 0.134178 0.090 Uiso calc 1 . .
C C24 0.7978(14) 0.5580(7) 0.0637(5) 0.087(5) Uani d 1 . .
H H24A 0.817520 0.610183 0.073033 0.104 Uiso calc 1 . .
H H24B 0.802066 0.549376 0.022668 0.104 Uiso calc 1 . .
C C25 0.5470(5) 0.2690(4) 0.1518(3) 0.0225(15) Uani d 1 . .
C C26 0.5553(8) 0.3156(5) 0.3068(4) 0.046(2) Uani d 1 . .
H H26 0.555150 0.370530 0.312146 0.055 Uiso calc 1 . .
C C27 0.4748(8) 0.2631(7) 0.3181(4) 0.053(3) Uani d 1 . .
H H27 0.409889 0.276314 0.333130 0.063 Uiso calc 1 . .
C C28 0.5087(9) 0.1890(6) 0.3085(4) 0.054(3) Uani d 1 . .
H H28 0.473025 0.142054 0.316367 0.065 Uiso calc 1 . .
C C29 0.6103(7) 0.1955(6) 0.2917(4) 0.045(2) Uani d 1 . .
H H29 0.656417 0.153412 0.284591 0.053 Uiso calc 1 . .
C C30 0.6369(7) 0.2727(6) 0.2907(4) 0.050(3) Uani d 1 . .
H H30 0.704052 0.292920 0.281675 0.060 Uiso calc 1 . .
C C31 0.5113(8) 0.2551(7) -0.0273(4) 0.061(3) Uani d 1 . .
H H31 0.438182 0.249096 -0.019477 0.074 Uiso calc 1 . .
C C32 0.5831(10) 0.1982(7) -0.0281(4) 0.062(3) Uani d 1 . .
H H32 0.568991 0.144879 -0.021077 0.075 Uiso calc 1 . .
C C33 0.6779(10) 0.2255(8) -0.0420(4) 0.068(4) Uani d 1 . .
H H33 0.739328 0.195217 -0.048791 0.081 Uiso calc 1 . .
C C34 0.6636(10) 0.3038(8) -0.0516(4) 0.074(4) Uani d 1 . .
H H34 0.713939 0.337921 -0.065857 0.089 Uiso calc 1 . .
C C35 0.5567(9) 0.3237(7) -0.0416(4) 0.064(3) Uani d 1 . .
H H35 0.521157 0.373131 -0.047466 0.077 Uiso calc 1 . .
O O1M -0.1667(5) -0.0925(4) 0.1036(3) 0.0546(17) Uani d 1 A 1
H H1m -0.145698 -0.046869 0.108187 0.082 Uiso d 1 A 1
C C1EB -0.2859(10) -0.0942(7) 0.0884(6) 0.076(3) Uani d 0.5 A 1
H H101 -0.296961 -0.144748 0.071928 0.091 Uiso calc 0.5 A 1
H H102 -0.301292 -0.099033 0.127783 0.091 Uiso calc 0.5 A 1
C C2E -0.3839(19) -0.0593(14) 0.0584(12) 0.076(3) Uani d 0.5 A 1
H H2e1 -0.405709 -0.021893 0.083727 0.114 Uiso calc 0.5 A 1
H H2e2 -0.439669 -0.096818 0.048511 0.114 Uiso calc 0.5 A 1
H H2e3 -0.372188 -0.035670 0.022699 0.114 Uiso calc 0.5 A 1
C C1EA -0.2859(10) -0.0942(7) 0.0884(6) 0.076(3) Uani d 0.5 B 2
H H1eA -0.319631 -0.056188 0.058329 0.114 Uiso d 0.5 B 2
H H1eB -0.320451 -0.093614 0.121497 0.114 Uiso d 0.5 B 2
H H1eC -0.314444 -0.146063 0.065667 0.114 Uiso d 0.5 B 2

loop_
_atom_site_aniso_label
_atom_site_aniso_U_11
_atom_site_aniso_U_22
_atom_site_aniso_U_33
_atom_site_aniso_U_12
_atom_site_aniso_U_13
_atom_site_aniso_U_23
Re1 0.0446(2) 0.0355(2) 0.02719(18) -0.00580(16) 0.00707(14) -0.00453(14)
Ru1 0.0259(3) 0.0327(3) 0.0212(3) -0.0019(3) 0.0033(2) 0.0023(3)
Ru2 0.0300(3) 0.0349(4) 0.0180(3) 0.0006(3) 0.0031(2) -0.0007(3)
Br1 0.0624(6) 0.0696(7) 0.0382(5) -0.0096(5) -0.0010(4) -0.0183(5)
Br2 0.0934(8) 0.0612(7) 0.0558(6) -0.0312(6) 0.0394(6) -0.0125(5)
Br3 0.0914(8) 0.0437(6) 0.0345(5) -0.0140(5) -0.0078(5) -0.0047(4)
Br4 0.0577(6) 0.0529(6) 0.0480(6) -0.0077(5) 0.0184(4) 0.0064(4)
P1 0.0280(10) 0.0299(11) 0.0227(10) -0.0032(9) 0.0056(8) -0.0018(8)
P2 0.0303(10) 0.0297(11) 0.0330(11) -0.0023(9) 0.0010(8) 0.0038(9)
P3 0.0303(10) 0.0310(11) 0.0222(10) 0.0000(9) 0.0054(8) 0.0006(8)
P4 0.0339(11) 0.0292(11) 0.0242(10) 0.0016(9) 0.0038(8) 0.0049(8)
O101 0.093(7) 0.097(8) 0.141(10) 0.045(6) 0.028(6) 0.009(7)
N1 0.037(4) 0.046(5) 0.044(4) 0.003(4) 0.002(3) 0.003(4)
N2 0.063(5) 0.046(5) 0.045(5) 0.015(4) -0.005(4) -0.015(4)
N3 0.056(5) 0.047(5) 0.051(5) 0.014(4) 0.018(4) 0.022(4)
N4 0.043(4) 0.033(4) 0.082(7) -0.010(4) -0.007(4) 0.010(4)
N6 0.102(8) 0.053(6) 0.056(6) -0.038(6) 0.007(5) -0.019(5)
N7 0.064(5) 0.047(5) 0.030(4) 0.024(4) 0.006(3) 0.006(3)
N8 0.037(4) 0.030(4) 0.048(4) 0.009(3) 0.007(3) 0.003(3)
N9 0.030(4) 0.049(4) 0.037(4) 0.004(3) 0.005(3) 0.005(3)
N10 0.091(7) 0.053(6) 0.047(5) -0.018(5) 0.018(5) -0.010(4)
N11 0.104(8) 0.040(5) 0.078(7) 0.010(5) -0.013(6) 0.008(5)
N12 0.067(6) 0.050(6) 0.093(8) -0.018(5) 0.032(5) -0.013(5)
C10 0.072(8) 0.048(7) 0.087(9) -0.025(6) -0.029(7) -0.001(6)
C11 0.083(9) 0.055(8) 0.127(13) -0.015(7) 0.023(8) -0.051(8)
N13 0.031(4) 0.034(4) 0.039(4) 0.001(3) -0.005(3) -0.003(3)
N101 0.053(5) 0.062(6) 0.054(5) -0.006(5) 0.011(4) -0.003(4)
C1 0.032(4) 0.050(6) 0.046(5) 0.000(4) 0.002(4) 0.018(4)
C2 0.051(5) 0.038(5) 0.048(5) 0.009(4) 0.022(4) 0.012(4)
C3 0.060(6) 0.041(5) 0.047(6) 0.009(5) -0.011(5) -0.020(4)
C7 0.038(5) 0.045(6) 0.075(7) -0.010(4) 0.009(5) 0.010(5)
C8 0.082(7) 0.051(6) 0.037(5) -0.030(6) 0.008(5) -0.015(5)
C9 0.052(6) 0.030(5) 0.097(9) -0.002(5) -0.014(6) 0.000(5)
N5 0.062(6) 0.027(5) 0.111(9) 0.005(4) -0.012(5) -0.007(5)
C4 0.051(5) 0.051(6) 0.036(5) 0.013(5) -0.004(4) -0.003(4)
C5 0.055(6) 0.062(7) 0.050(6) 0.026(5) 0.018(5) -0.003(5)
C6 0.058(6) 0.033(5) 0.089(9) 0.001(5) 0.005(6) 0.001(5)
C12 0.081(8) 0.021(5) 0.083(8) -0.016(5) -0.001(6) 0.007(5)
C13 0.060(6) 0.040(5) 0.030(5) 0.019(4) 0.013(4) -0.001(4)
C14 0.040(5) 0.037(5) 0.037(5) 0.001(4) 0.008(4) -0.001(4)
C15 0.031(4) 0.039(5) 0.034(5) 0.001(4) 0.002(3) -0.005(4)
C16 0.055(6) 0.046(6) 0.048(6) 0.016(5) 0.019(4) 0.022(5)
C17 0.038(5) 0.053(6) 0.047(6) 0.007(4) -0.014(4) 0.001(5)
C18 0.042(5) 0.031(5) 0.052(6) 0.009(4) 0.013(4) 0.006(4)
C19 0.091(8) 0.057(7) 0.036(5) -0.030(6) 0.016(5) -0.008(5)
C20 0.102(9) 0.043(6) 0.064(8) 0.016(6) -0.030(7) 0.003(5)
C21 0.056(6) 0.041(6) 0.122(11) -0.014(5) 0.044(7) -0.008(6)
C22 0.076(8) 0.043(6) 0.062(7) -0.011(6) -0.018(6) 0.008(5)
C23 0.072(8) 0.067(8) 0.091(10) -0.012(7) 0.029(7) -0.038(7)
C24 0.171(15) 0.040(7) 0.054(7) -0.015(8) 0.032(8) 0.019(5)
C25 0.018(3) 0.029(4) 0.022(4) -0.005(3) 0.007(3) 0.005(3)
C26 0.057(6) 0.044(5) 0.031(5) -0.013(5) -0.003(4) -0.005(4)
C27 0.048(5) 0.083(8) 0.027(5) 0.001(5) 0.007(4) -0.006(5)
C28 0.075(7) 0.054(6) 0.029(5) -0.016(6) 0.002(5) 0.014(4)
C29 0.044(5) 0.052(6) 0.033(5) 0.010(5) -0.004(4) 0.003(4)
C30 0.035(5) 0.083(8) 0.027(5) -0.009(5) -0.006(4) 0.002(5)
C31 0.049(6) 0.093(9) 0.038(6) -0.004(6) -0.001(4) -0.023(6)
C32 0.084(8) 0.061(7) 0.040(6) -0.020(7) 0.008(5) -0.023(5)
C33 0.080(8) 0.090(9) 0.027(5) 0.048(7) -0.005(5) -0.018(5)
C34 0.078(8) 0.128(12) 0.014(5) -0.028(8) 0.002(5) 0.008(6)
C35 0.076(8) 0.069(8) 0.033(5) 0.011(6) -0.022(5) -0.010(5)
O1M 0.056(4) 0.038(4) 0.066(5) -0.001(3) 0.004(3) -0.006(3)
C1EB 0.067(7) 0.067(7) 0.093(9) -0.012(6) 0.017(6) -0.002(6)
C2E 0.067(7) 0.067(7) 0.093(9) -0.012(6) 0.017(6) -0.002(6)
C1EA 0.067(7) 0.067(7) 0.093(9) -0.012(6) 0.017(6) -0.002(6)

loop_
_atom_type_symbol
_atom_type_description
_atom_type_scat_dispersion_real
_atom_type_scat_dispersion_imag
_atom_type_scat_source
C C 0.0033 0.0016 'International Tables Vol C Tables 4.2.6.8 and 6.1.1.4'
H H 0.0000 0.0000 'International Tables Vol C Tables 4.2.6.8 and 6.1.1.4'
N N 0.0061 0.0033 'International Tables Vol C Tables 4.2.6.8 and 6.1.1.4'
O O 0.0106 0.0060 'International Tables Vol C Tables 4.2.6.8 and 6.1.1.4'
Ru Ru -1.2594 0.8363 'International Tables Vol C Tables 4.2.6.8 and 6.1.1.4'
Re Re -1.0185 7.2310 'International Tables Vol C Tables 4.2.6.8 and 6.1.1.4'
Br Br -0.2901 2.4595 'International Tables Vol C Tables 4.2.6.8 and 6.1.1.4'
P P 0.1023 0.0942 'International Tables Vol C Tables 4.2.6.8 and 6.1.1.4'

loop_
_geom_angle_atom_site_label_1
_geom_angle_atom_site_label_2
_geom_angle_atom_site_label_3
_geom_angle_site_symmetry_1
_geom_angle_site_symmetry_3
_geom_angle
_geom_angle_publ_flag
N101 Re1 O1M . . 178.9(3) ?
N101 Re1 Br2 . . 94.1(3) ?
O1M Re1 Br2 . . 85.44(19) ?
N101 Re1 Br4 . . 94.1(3) ?
O1M Re1 Br4 . . 86.33(19) ?
Br2 Re1 Br4 . . 171.77(4) ?
N101 Re1 Br1 . . 93.0(3) ?
O1M Re1 Br1 . . 85.96(18) ?
Br2 Re1 Br1 . . 89.58(4) ?
Br4 Re1 Br1 . . 90.10(4) ?
N101 Re1 Br3 . . 93.0(3) ?
O1M Re1 Br3 . . 87.99(18) ?
Br2 Re1 Br3 . . 89.45(4) ?
Br4 Re1 Br3 . . 90.01(4) ?
Br1 Re1 Br3 . . 173.93(4) ?
C25 Ru1 C28 . . 142.5(4) ?
C25 Ru1 C27 . . 154.2(3) ?
C28 Ru1 C27 . . 37.2(4) ?
C25 Ru1 C29 . . 106.9(3) ?
C28 Ru1 C29 . . 37.1(4) ?
C27 Ru1 C29 . . 61.3(4) ?
C25 Ru1 P2 . . 86.3(2) ?
C28 Ru1 P2 . . 91.3(3) ?
C27 Ru1 P2 . . 117.6(3) ?
C29 Ru1 P2 . . 101.4(3) ?
C25 Ru1 C30 . . 95.6(3) ?
C28 Ru1 C30 . . 61.6(4) ?
C27 Ru1 C30 . . 60.9(3) ?
C29 Ru1 C30 . . 36.5(4) ?
P2 Ru1 C30 . . 136.4(3) ?
C25 Ru1 C26 . . 117.0(3) ?
C28 Ru1 C26 . . 62.5(4) ?
C27 Ru1 C26 . . 37.5(4) ?
C29 Ru1 C26 . . 61.1(4) ?
P2 Ru1 C26 . . 153.3(2) ?
C30 Ru1 C26 . . 35.8(3) ?
C25 Ru1 P1 . . 88.1(2) ?
C28 Ru1 P1 . . 129.4(3) ?
C27 Ru1 P1 . . 98.1(3) ?
C29 Ru1 P1 . . 157.7(3) ?
P2 Ru1 P1 . . 95.97(8) ?
C30 Ru1 P1 . . 127.6(3) ?
C26 Ru1 P1 . . 97.5(3) ?
N13 Ru2 C33 . . 145.0(4) ?
N13 Ru2 C34 . . 151.6(4) ?
C33 Ru2 C34 . . 37.4(5) ?
N13 Ru2 C32 . . 109.3(4) ?
C33 Ru2 C32 . . 36.5(4) ?
C34 Ru2 C32 . . 60.9(4) ?
N13 Ru2 C35 . . 113.3(4) ?
C33 Ru2 C35 . . 62.8(4) ?
C34 Ru2 C35 . . 38.2(4) ?
C32 Ru2 C35 . . 60.6(4) ?
N13 Ru2 C31 . . 94.7(3) ?
C33 Ru2 C31 . . 60.9(4) ?
C34 Ru2 C31 . . 61.5(4) ?
C32 Ru2 C31 . . 35.2(4) ?
C35 Ru2 C31 . . 36.6(4) ?
N13 Ru2 P3 . . 86.25(19) ?
C33 Ru2 P3 . . 94.2(3) ?
C34 Ru2 P3 . . 121.3(4) ?
C32 Ru2 P3 . . 102.5(3) ?
C35 Ru2 P3 . . 156.9(3) ?
C31 Ru2 P3 . . 134.9(3) ?
N13 Ru2 P4 . . 85.8(2) ?
C33 Ru2 P4 . . 128.6(4) ?
C34 Ru2 P4 . . 96.7(4) ?
C32 Ru2 P4 . . 155.8(3) ?
C35 Ru2 P4 . . 96.4(3) ?
C31 Ru2 P4 . . 127.9(3) ?
P3 Ru2 P4 . . 97.13(7) ?
C1 P1 C3 . . 96.6(5) ?
C1 P1 C2 . . 96.5(4) ?
C3 P1 C2 . . 97.4(5) ?
C1 P1 Ru1 . . 126.3(3) ?
C3 P1 Ru1 . . 114.4(3) ?
C2 P1 Ru1 . . 119.8(3) ?
C7 P2 C8 . . 99.0(5) ?
C7 P2 C9 . . 96.6(5) ?
C8 P2 C9 . . 98.5(6) ?
C7 P2 Ru1 . . 122.8(4) ?
C8 P2 Ru1 . . 120.6(3) ?
C9 P2 Ru1 . . 114.4(3) ?
C13 P3 C15 . . 97.8(4) ?
C13 P3 C14 . . 96.6(4) ?
C15 P3 C14 . . 96.9(4) ?
C13 P3 Ru2 . . 120.6(3) ?
C15 P3 Ru2 . . 124.4(3) ?
C14 P3 Ru2 . . 115.0(3) ?
C20 P4 C21 . . 97.7(6) ?
C20 P4 C19 . . 97.3(6) ?
C21 P4 C19 . . 96.7(5) ?
C20 P4 Ru2 . . 113.5(4) ?
C21 P4 Ru2 . . 125.0(4) ?
C19 P4 Ru2 . . 121.1(3) ?
C5 N1 C1 . . 112.1(7) ?
C5 N1 C4 . . 108.7(8) ?
C1 N1 C4 . . 111.3(7) ?
C6 N2 C3 . . 111.5(8) ?
C6 N2 C5 . . 108.7(8) ?
C3 N2 C5 . . 110.8(8) ?
C6 N3 C2 . . 110.6(8) ?
C6 N3 C4 . . 107.7(8) ?
C2 N3 C4 . . 110.6(7) ?
C10 N4 C7 . . 112.1(8) ?
C10 N4 C12 . . 109.5(10) ?
C7 N4 C12 . . 110.8(8) ?
C10 N6 C11 . . 107.6(9) ?
C10 N6 C8 . . 111.2(9) ?
C11 N6 C8 . . 110.6(9) ?
C16 N7 C17 . . 109.7(7) ?
C16 N7 C13 . . 112.1(7) ?
C17 N7 C13 . . 109.3(7) ?
C16 N8 C18 . . 107.6(7) ?
C16 N8 C14 . . 110.3(6) ?
C18 N8 C14 . . 110.3(7) ?
C17 N9 C18 . . 108.8(7) ?
C17 N9 C15 . . 110.8(7) ?
C18 N9 C15 . . 113.2(7) ?
C23 N10 C22 . . 109.8(9) ?
C23 N10 C19 . . 110.3(9) ?
C22 N10 C19 . . 110.3(9) ?
C23 N11 C24 . . 110.5(10) ?
C23 N11 C20 . . 111.6(10) ?
C24 N11 C20 . . 107.9(11) ?
C22 N12 C24 . . 109.1(9) ?
C22 N12 C21 . . 110.1(9) ?
C24 N12 C21 . . 109.4(10) ?
N4 C10 N6 . . 113.8(8) ?
N5 C11 N6 . . 116.1(10) ?
C25 N13 Ru2 . . 176.3(7) ?
O101 N101 Re1 . . 178.6(10) ?
N1 C1 P1 . . 113.5(6) ?
N3 C2 P1 . . 113.1(6) ?
N2 C3 P1 . . 113.4(6) ?
N4 C7 P2 . . 112.5(7) ?
N6 C8 P2 . . 111.6(7) ?
N5 C9 P2 . . 112.7(7) ?
C11 N5 C12 . . 106.9(9) ?
C11 N5 C9 . . 111.3(10) ?
C12 N5 C9 . . 110.9(9) ?
N1 C4 N3 . . 113.3(7) ?
N1 C5 N2 . . 113.8(7) ?
N2 C6 N3 . . 115.1(8) ?
N5 C12 N4 . . 114.0(8) ?
N7 C13 P3 . . 112.5(5) ?
N8 C14 P3 . . 114.2(6) ?
N9 C15 P3 . . 112.3(6) ?
N7 C16 N8 . . 114.5(7) ?
N9 C17 N7 . . 114.3(7) ?
N9 C18 N8 . . 113.6(7) ?
N10 C19 P4 . . 112.9(7) ?
N11 C20 P4 . . 113.0(7) ?
N12 C21 P4 . . 112.5(7) ?
N12 C22 N10 . . 115.9(9) ?
N10 C23 N11 . . 114.2(9) ?
N11 C24 N12 . . 114.9(9) ?
N13 C25 Ru1 . . 175.5(7) ?
C30 C26 C27 . . 106.4(9) ?
C30 C26 Ru1 . . 72.0(5) ?
C27 C26 Ru1 . . 69.4(5) ?
C28 C27 C26 . . 108.9(9) ?
C28 C27 Ru1 . . 71.4(5) ?
C26 C27 Ru1 . . 73.0(5) ?
C27 C28 C29 . . 106.7(9) ?
C27 C28 Ru1 . . 71.5(5) ?
C29 C28 Ru1 . . 72.3(5) ?
C30 C29 C28 . . 108.3(9) ?
C30 C29 Ru1 . . 72.6(5) ?
C28 C29 Ru1 . . 70.6(5) ?
C26 C30 C29 . . 109.6(8) ?
C26 C30 Ru1 . . 72.2(5) ?
C29 C30 Ru1 . . 70.8(5) ?
C32 C31 C35 . . 109.4(10) ?
C32 C31 Ru2 . . 71.4(6) ?
C35 C31 Ru2 . . 71.4(5) ?
C31 C32 C33 . . 110.7(11) ?
C31 C32 Ru2 . . 73.4(6) ?
C33 C32 Ru2 . . 70.5(6) ?
C32 C33 C34 . . 106.9(10) ?
C32 C33 Ru2 . . 73.0(6) ?
C34 C33 Ru2 . . 71.4(6) ?
C33 C34 C35 . . 107.8(11) ?
C33 C34 Ru2 . . 71.2(6) ?
C35 C34 Ru2 . . 72.5(6) ?
C31 C35 C34 . . 105.2(10) ?
C31 C35 Ru2 . . 72.1(6) ?
C34 C35 Ru2 . . 69.3(5) ?
C1EB O1M Re1 . . 128.3(6) ?
C2E C1EB O1M . . 147.8(14) ?

loop_
_geom_bond_atom_site_label_1
_geom_bond_atom_site_label_2
_geom_bond_site_symmetry_2
_geom_bond_distance
_geom_bond_publ_flag
Re1 N101 . 1.720(10) ?
Re1 O1M . 2.147(6) ?
Re1 Br2 . 2.5085(10) ?
Re1 Br4 . 2.5200(10) ?
Re1 Br1 . 2.5206(10) ?
Re1 Br3 . 2.5245(10) ?
Ru1 C25 . 2.008(7) ?
Ru1 C28 . 2.212(9) ?
Ru1 C27 . 2.214(9) ?
Ru1 C29 . 2.235(8) ?
Ru1 P2 . 2.243(2) ?
Ru1 C30 . 2.258(8) ?
Ru1 C26 . 2.261(8) ?
Ru1 P1 . 2.281(2) ?
Ru2 N13 . 2.030(8) ?
Ru2 C33 . 2.198(9) ?
Ru2 C34 . 2.202(9) ?
Ru2 C32 . 2.229(9) ?
Ru2 C35 . 2.245(9) ?
Ru2 C31 . 2.255(9) ?
Ru2 P3 . 2.268(2) ?
Ru2 P4 . 2.277(2) ?
P1 C1 . 1.840(8) ?
P1 C3 . 1.846(9) ?
P1 C2 . 1.850(8) ?
P2 C7 . 1.827(9) ?
P2 C8 . 1.838(9) ?
P2 C9 . 1.846(10) ?
P3 C13 . 1.841(8) ?
P3 C15 . 1.843(8) ?
P3 C14 . 1.853(9) ?
P4 C20 . 1.831(10) ?
P4 C21 . 1.834(10) ?
P4 C19 . 1.847(9) ?
O101 N101 . 1.183(11) ?
N1 C5 . 1.447(12) ?
N1 C1 . 1.456(11) ?
N1 C4 . 1.458(12) ?
N2 C6 . 1.434(14) ?
N2 C3 . 1.451(12) ?
N2 C5 . 1.470(13) ?
N3 C6 . 1.473(13) ?
N3 C2 . 1.476(11) ?
N3 C4 . 1.491(12) ?
N4 C10 . 1.435(15) ?
N4 C7 . 1.465(13) ?
N4 C12 . 1.466(12) ?
N6 C10 . 1.475(16) ?
N6 C11 . 1.478(17) ?
N6 C8 . 1.479(12) ?
N7 C16 . 1.437(12) ?
N7 C17 . 1.457(12) ?
N7 C13 . 1.491(11) ?
N8 C16 . 1.475(11) ?
N8 C18 . 1.480(11) ?
N8 C14 . 1.482(10) ?
N9 C17 . 1.454(12) ?
N9 C18 . 1.454(11) ?
N9 C15 . 1.458(11) ?
N10 C23 . 1.437(16) ?
N10 C22 . 1.440(14) ?
N10 C19 . 1.476(13) ?
N11 C23 . 1.446(16) ?
N11 C24 . 1.453(17) ?
N11 C20 . 1.482(14) ?
N12 C22 . 1.433(14) ?
N12 C24 . 1.462(16) ?
N12 C21 . 1.498(13) ?
C11 N5 . 1.444(17) ?
N13 C25 . 1.142(10) ?
C9 N5 . 1.473(13) ?
N5 C12 . 1.464(14) ?
C26 C30 . 1.388(14) ?
C26 C27 . 1.441(14) ?
C27 C28 . 1.410(15) ?
C28 C29 . 1.417(14) ?
C29 C30 . 1.409(14) ?
C31 C32 . 1.357(16) ?
C31 C35 . 1.411(16) ?
C32 C33 . 1.387(16) ?
C33 C34 . 1.410(17) ?
C34 C35 . 1.456(16) ?
O1M C1EB . 1.471(13) ?
C1EB C2E . 1.43(3) ?

loop_
_geom_hbond_atom_site_label_D
_geom_hbond_atom_site_label_H
_geom_hbond_atom_site_label_A
_geom_hbond_site_symmetry_A
_geom_hbond_distance_DH
_geom_hbond_distance_HA
_geom_hbond_distance_DA
_geom_hbond_angle_DHA
_geom_hbond_publ_flag
C10 H10A Br3 3 0.97 3.12 3.944(12) 143.1 yes
C10 H10B Br2 . 0.97 2.83 3.709(10) 150.4 yes
C1 H1B Br4 2 0.97 3.03 3.967(9) 163.3 yes
C7 H7B N9 1_455 0.97 2.59 3.309(11) 130.9 yes
C8 H8A Br3 3 0.97 2.89 3.772(12) 151.3 yes
C4 H4B Br3 3 0.97 3.10 4.062(10) 169.3 yes
C5 H5A Br1 2 0.97 3.10 3.918(10) 142.9 yes
C18 H18A N4 1_655 0.97 2.53 3.208(11) 126.9 yes
C18 H18B Br2 3_655 0.97 2.92 3.858(9) 162.5 yes
C19 H19B Br1 2_655 0.97 3.09 3.938(11) 146.9 yes
C22 H22B Br1 2_655 0.97 3.00 3.861(10) 148.3 yes
C23 H23A Br4 1_665 0.97 3.10 4.007(12) 156.0 yes
C24 H24A Br3 1_665 0.97 2.98 3.799(11) 142.9 yes
O1M H1m N8 1_455 0.85 1.88 2.709(9) 165.5 yes
C1EB H101 Br3 . 0.97 2.80 3.527(13) 132.2 yes
C2E H2e3 N6 3 0.96 2.36 3.15(3) 139.5 yes

loop_
_geom_torsion_atom_site_label_1
_geom_torsion_atom_site_label_2
_geom_torsion_atom_site_label_3
_geom_torsion_atom_site_label_4
_geom_torsion_site_symmetry_1
_geom_torsion_site_symmetry_2
_geom_torsion_site_symmetry_3
_geom_torsion_site_symmetry_4
_geom_torsion
_geom_torsion_publ_flag
C7 N4 C10 N6 . . . . 67.9(11) ?
C12 N4 C10 N6 . . . . -55.4(11) ?
C11 N6 C10 N4 . . . . 53.3(12) ?
C8 N6 C10 N4 . . . . -68.0(12) ?
C10 N6 C11 N5 . . . . -54.7(12) ?
C8 N6 C11 N5 . . . . 67.0(13) ?
C5 N1 C1 P1 . . . . -59.7(9) ?
C4 N1 C1 P1 . . . . 62.2(9) ?
C3 P1 C1 N1 . . . . 48.0(7) ?
C2 P1 C1 N1 . . . . -50.2(7) ?
Ru1 P1 C1 N1 . . . . 175.0(5) ?
C6 N3 C2 P1 . . . . 58.7(9) ?
C4 N3 C2 P1 . . . . -60.6(9) ?
C1 P1 C2 N3 . . . . 49.7(8) ?
C3 P1 C2 N3 . . . . -47.8(8) ?
Ru1 P1 C2 N3 . . . . -171.5(5) ?
C6 N2 C3 P1 . . . . -60.1(10) ?
C5 N2 C3 P1 . . . . 61.1(10) ?
C1 P1 C3 N2 . . . . -49.3(8) ?
C2 P1 C3 N2 . . . . 48.1(8) ?
Ru1 P1 C3 N2 . . . . 175.7(6) ?
C10 N4 C7 P2 . . . . -59.8(10) ?
C12 N4 C7 P2 . . . . 62.8(10) ?
C8 P2 C7 N4 . . . . 47.8(8) ?
C9 P2 C7 N4 . . . . -52.0(8) ?
Ru1 P2 C7 N4 . . . . -176.6(5) ?
C10 N6 C8 P2 . . . . 59.5(11) ?
C11 N6 C8 P2 . . . . -60.0(12) ?
C7 P2 C8 N6 . . . . -48.0(9) ?
C9 P2 C8 N6 . . . . 50.1(9) ?
Ru1 P2 C8 N6 . . . . 175.1(7) ?
C7 P2 C9 N5 . . . . 50.9(10) ?
C8 P2 C9 N5 . . . . -49.2(10) ?
Ru1 P2 C9 N5 . . . . -178.5(8) ?
N6 C11 N5 C12 . . . . 55.5(12) ?
N6 C11 N5 C9 . . . . -65.7(13) ?
P2 C9 N5 C11 . . . . 58.3(12) ?
P2 C9 N5 C12 . . . . -60.5(12) ?
C5 N1 C4 N3 . . . . 56.5(10) ?
C1 N1 C4 N3 . . . . -67.4(10) ?
C6 N3 C4 N1 . . . . -54.3(10) ?
C2 N3 C4 N1 . . . . 66.7(10) ?
C1 N1 C5 N2 . . . . 66.4(10) ?
C4 N1 C5 N2 . . . . -57.0(10) ?
C6 N2 C5 N1 . . . . 55.9(11) ?
C3 N2 C5 N1 . . . . -67.0(10) ?
C3 N2 C6 N3 . . . . 67.6(11) ?
C5 N2 C6 N3 . . . . -54.8(11) ?
C2 N3 C6 N2 . . . . -66.8(11) ?
C4 N3 C6 N2 . . . . 54.2(11) ?
C11 N5 C12 N4 . . . . -55.5(12) ?
C9 N5 C12 N4 . . . . 66.0(13) ?
C10 N4 C12 N5 . . . . 56.9(11) ?
C7 N4 C12 N5 . . . . -67.2(12) ?
C16 N7 C13 P3 . . . . -61.3(9) ?
C17 N7 C13 P3 . . . . 60.6(9) ?
C15 P3 C13 N7 . . . . -49.0(7) ?
C14 P3 C13 N7 . . . . 48.9(7) ?
Ru2 P3 C13 N7 . . . . 173.0(5) ?
C16 N8 C14 P3 . . . . 59.5(8) ?
C18 N8 C14 P3 . . . . -59.3(8) ?
C13 P3 C14 N8 . . . . -49.6(7) ?
C15 P3 C14 N8 . . . . 49.1(6) ?
Ru2 P3 C14 N8 . . . . -177.7(5) ?
C17 N9 C15 P3 . . . . -61.0(8) ?
C18 N9 C15 P3 . . . . 61.6(8) ?
C13 P3 C15 N9 . . . . 49.0(7) ?
C14 P3 C15 N9 . . . . -48.7(6) ?
Ru2 P3 C15 N9 . . . . -175.4(4) ?
C17 N7 C16 N8 . . . . -54.2(10) ?
C13 N7 C16 N8 . . . . 67.5(10) ?
C18 N8 C16 N7 . . . . 54.6(9) ?
C14 N8 C16 N7 . . . . -65.7(10) ?
C18 N9 C17 N7 . . . . -54.8(10) ?
C15 N9 C17 N7 . . . . 70.3(10) ?
C16 N7 C17 N9 . . . . 53.9(10) ?
C13 N7 C17 N9 . . . . -69.3(10) ?
C17 N9 C18 N8 . . . . 56.1(9) ?
C15 N9 C18 N8 . . . . -67.6(9) ?
C16 N8 C18 N9 . . . . -55.5(9) ?
C14 N8 C18 N9 . . . . 64.8(9) ?
C23 N10 C19 P4 . . . . 61.3(11) ?
C22 N10 C19 P4 . . . . -60.2(11) ?
C20 P4 C19 N10 . . . . -48.6(10) ?
C21 P4 C19 N10 . . . . 50.1(10) ?
Ru2 P4 C19 N10 . . . . -171.8(7) ?
C23 N11 C20 P4 . . . . -59.0(14) ?
C24 N11 C20 P4 . . . . 62.6(12) ?
C21 P4 C20 N11 . . . . -50.6(11) ?
C19 P4 C20 N11 . . . . 47.2(11) ?
Ru2 P4 C20 N11 . . . . 175.8(9) ?
C22 N12 C21 P4 . . . . 60.6(12) ?
C24 N12 C21 P4 . . . . -59.3(12) ?
C20 P4 C21 N12 . . . . 48.4(10) ?
C19 P4 C21 N12 . . . . -49.9(10) ?
Ru2 P4 C21 N12 . . . . 174.3(7) ?
C24 N12 C22 N10 . . . . 52.2(12) ?
C21 N12 C22 N10 . . . . -67.9(12) ?
C23 N10 C22 N12 . . . . -53.9(12) ?
C19 N10 C22 N12 . . . . 67.9(12) ?
C22 N10 C23 N11 . . . . 52.8(12) ?
C19 N10 C23 N11 . . . . -69.0(12) ?
C24 N11 C23 N10 . . . . -52.0(13) ?
C20 N11 C23 N10 . . . . 68.0(13) ?
C23 N11 C24 N12 . . . . 50.9(14) ?
C20 N11 C24 N12 . . . . -71.3(13) ?
C22 N12 C24 N11 . . . . -50.4(13) ?
C21 N12 C24 N11 . . . . 70.2(13) ?
C30 C26 C27 C28 . . . . -0.2(10) ?
Ru1 C26 C27 C28 . . . . 62.7(6) ?
C30 C26 C27 Ru1 . . . . -63.0(6) ?
C26 C27 C28 C29 . . . . 0.4(10) ?
Ru1 C27 C28 C29 . . . . 64.2(6) ?
C26 C27 C28 Ru1 . . . . -63.8(6) ?
C27 C28 C29 C30 . . . . -0.4(10) ?
Ru1 C28 C29 C30 . . . . 63.2(6) ?
C27 C28 C29 Ru1 . . . . -63.6(6) ?
C27 C26 C30 C29 . . . . 0.0(10) ?
Ru1 C26 C30 C29 . . . . -61.3(6) ?
C27 C26 C30 Ru1 . . . . 61.3(6) ?
C28 C29 C30 C26 . . . . 0.3(10) ?
Ru1 C29 C30 C26 . . . . 62.2(6) ?
C28 C29 C30 Ru1 . . . . -61.9(6) ?
C35 C31 C32 C33 . . . . 0.5(12) ?
Ru2 C31 C32 C33 . . . . -61.0(7) ?
C35 C31 C32 Ru2 . . . . 61.6(7) ?
C31 C32 C33 C34 . . . . -1.1(11) ?
Ru2 C32 C33 C34 . . . . -63.8(7) ?
C31 C32 C33 Ru2 . . . . 62.8(7) ?
C32 C33 C34 C35 . . . . 1.2(11) ?
Ru2 C33 C34 C35 . . . . -63.7(6) ?
C32 C33 C34 Ru2 . . . . 64.9(7) ?
C32 C31 C35 C34 . . . . 0.2(11) ?
Ru2 C31 C35 C34 . . . . 61.8(6) ?
C32 C31 C35 Ru2 . . . . -61.6(7) ?
C33 C34 C35 C31 . . . . -0.8(10) ?
Ru2 C34 C35 C31 . . . . -63.7(7) ?
C33 C34 C35 Ru2 . . . . 62.8(6) ?
Re1 O1M C1EB C2E . . . . -144(3) ?

_cod_database_fobs_code 2243861
